data_1544371
loop_
_publ_author_name
'Kudoh, Y.'
'Nagase, T.'
'Mizohata, H.'
'Ohtani, E.'
'Sasaki, S.'
'Tanaka, M.'

_publ_section_title
;
 Structure and crystal chemistry of phase G, a new hydrous magnesium
 silicate synthesized at 22 GPa and 1050 C
;
_journal_name_full 'Geophysical Research Letters'
_journal_page_first 1051
_journal_page_last 1054
_journal_volume 24
_journal_year 1997
_chemical_formula_sum 'H2.48 Mg1.24 O6 Si1.76'
_chemical_name_common 'Mg1.24Si1.76H2.48O6 phase G (D)'
_chemical_name_mineral 'phase D'
_space_group_IT_number 162
_space_group_name_H-M_alt 'P -3 1 m'
_symmetry_space_group_name_Hall '-P 3 2'
_symmetry_space_group_name_H-M 'P -3 1 m'
_cell_angle_alpha 90
_cell_angle_beta 90
_cell_angle_gamma 120
_cell_formula_units_Z 1
_cell_length_a 4.790(3)
_cell_length_b 4.790(3)
_cell_length_c 4.344(3)
_cell_volume 86.32(10)
_cod_data_source_file Mg7Si2O8OH6-phaseD.cif
_cod_data_source_block phaseD
_cod_original_formula_sum 'Mg1.24 Si1.76 H2.48 O6'
_cod_database_code 1544371

loop_
_space_group_symop_operation_xyz
'x, y, z'
'-x, -y, -z'
'-y, x-y, z'
'y, -x+y, -z'
'-x+y, -x, z'
'x-y, x, -z'
'-y, -x, -z'
'y, x, z'
'-x+y, y, -z'
'x-y, -y, z'
'x, x-y, -z'
'-x, -x+y, z'

loop_
_atom_site_label
_atom_site_occupancy
_atom_site_fract_x
_atom_site_fract_y
_atom_site_fract_z
_atom_site_adp_type
_atom_site_B_iso_or_equiv
_atom_site_type_symbol
S 0.1200 0.333333 0.666667 0.500000 Biso 0.450000 Mg
S 0.8800 0.333333 0.666667 0.500000 Biso 0.450000 Si
M 1.0 0.000000 0.000000 0.000000 Biso 1.100000 Mg
O 1.0 0.6319(5) 0.000000 0.2686(7) Biso 0.620000 O
